data_4517897
loop_
_publ_author_name
'Kumar, Sandeep'
'Khullar, Sadhika'
'Mandal, Sanjay K.'

_publ_section_title
;
 Steric Effect of a Capping Ligand on the Formation of Supramolecular
 Coordination Networks of Ni(II): Solid-State Entrapment of Cyclic Water
 Dimer
;
_journal_issue 34
_journal_name_full 'ACS Omega'
_journal_page_first 21873
_journal_page_last 21882
_journal_paper_doi 10.1021/acsomega.0c03065
_journal_volume 5
_journal_year 2020
_chemical_formula_moiety 'C42 H46 N6 Ni2 O8, 2(H2 O)'
_chemical_formula_sum 'C42 H50 N6 Ni2 O10'
_chemical_formula_weight 916.30
_space_group_crystal_system monoclinic
_space_group_IT_number 14
_space_group_name_Hall '-P 2yn'
_space_group_name_H-M_alt 'P 1 21/n 1'
_atom_sites_solution_hydrogens mixed
_atom_sites_solution_primary dual
_audit_creation_date 2020-07-21
_audit_creation_method
;
Olex2 1.2
(compiled 2018.05.29 svn.r3508 for OlexSys, GUI svn.r5506)
;
_cell_angle_alpha 90
_cell_angle_beta 103.751(6)
_cell_angle_gamma 90
_cell_formula_units_Z 2
_cell_length_a 10.1941(14)
_cell_length_b 15.966(2)
_cell_length_c 12.8443(18)
_cell_measurement_reflns_used 1147
_cell_measurement_temperature 100
_cell_measurement_theta_max 17.35
_cell_measurement_theta_min 2.30
_cell_volume 2030.6(5)
_computing_cell_refinement 'SAINT V8.30C (?, 2016)'
_computing_data_reduction 'SAINT V8.30C (?, 2016)'
_computing_molecular_graphics 'Olex2 (Dolomanov et al., 2009)'
_computing_publication_material 'Olex2 (Dolomanov et al., 2009)'
_computing_structure_refinement 'ShelXL (Sheldrick, 2015)'
_computing_structure_solution 'ShelXT (Sheldrick, 2015)'
_diffrn_ambient_temperature 100
_diffrn_detector_area_resol_mean 8
_diffrn_measured_fraction_theta_full 0.989
_diffrn_measured_fraction_theta_max 0.989
_diffrn_measurement_device_type 'Bruker APEX-II CCD'
_diffrn_measurement_method '\w and \f scans'
_diffrn_radiation_monochromator graphite
_diffrn_radiation_type MoK\a
_diffrn_radiation_wavelength 0.71073
_diffrn_reflns_av_R_equivalents 0.1120
_diffrn_reflns_av_unetI/netI 0.1743
_diffrn_reflns_Laue_measured_fraction_full 0.989
_diffrn_reflns_Laue_measured_fraction_max 0.989
_diffrn_reflns_limit_h_max 10
_diffrn_reflns_limit_h_min -12
_diffrn_reflns_limit_k_max 18
_diffrn_reflns_limit_k_min -15
_diffrn_reflns_limit_l_max 11
_diffrn_reflns_limit_l_min -15
_diffrn_reflns_number 13001
_diffrn_reflns_point_group_measured_fraction_full 0.989
_diffrn_reflns_point_group_measured_fraction_max 0.989
_diffrn_reflns_theta_full 24.849
_diffrn_reflns_theta_max 24.849
_diffrn_reflns_theta_min 2.072
_diffrn_source 'sealed tube'
_diffrn_standards_number 0
_exptl_absorpt_coefficient_mu 0.994
_exptl_absorpt_correction_T_max 0.7452
_exptl_absorpt_correction_T_min 0.6285
_exptl_absorpt_correction_type multi-scan
_exptl_absorpt_process_details
'SADABS-2016/2 (Bruker,2016/2) was used for absorption correction. wR2(int) was 0.0764 before and 0.0648 after correction. The Ratio of minimum to maximum transmission is 0.8433. The \l/2 correction factor is 0.0015.'
_exptl_crystal_colour 'clear light green'
_exptl_crystal_colour_lustre clear
_exptl_crystal_colour_modifier light
_exptl_crystal_colour_primary green
_exptl_crystal_density_diffrn 1.499
_exptl_crystal_description needle
_exptl_crystal_F_000 960
_exptl_crystal_size_max 0.3
_exptl_crystal_size_mid 0.2
_exptl_crystal_size_min 0.2
_refine_diff_density_max 0.449
_refine_diff_density_min -0.458
_refine_diff_density_rms 0.095
_refine_ls_extinction_method none
_refine_ls_goodness_of_fit_ref 0.982
_refine_ls_hydrogen_treatment mixed
_refine_ls_matrix_type full
_refine_ls_number_parameters 291
_refine_ls_number_reflns 3475
_refine_ls_number_restraints 3
_refine_ls_restrained_S_all 0.982
_refine_ls_R_factor_all 0.1655
_refine_ls_R_factor_gt 0.0609
_refine_ls_shift/su_max 0.001
_refine_ls_shift/su_mean 0.000
_refine_ls_structure_factor_coef Fsqd
_refine_ls_weighting_details 'w=1/[\s^2^(Fo^2^)+(0.0485P)^2^] where P=(Fo^2^+2Fc^2^)/3'
_refine_ls_weighting_scheme calc
_refine_ls_wR_factor_gt 0.1024
_refine_ls_wR_factor_ref 0.1359
_reflns_Friedel_coverage 0.000
_reflns_number_gt 1701
_reflns_number_total 3475
_reflns_threshold_expression 'I > 2\s(I)'
_cod_data_source_file ao0c03065_si_002.cif
_cod_data_source_block 1
_cod_depositor_comments
;Adding full bibliography for 4517897--4517898.cif.

 Adding full bibliography for 4517897--4517898.cif.
;
_cod_database_code 4517897
_shelx_shelxl_version_number 2017/1
_shelx_space_group_comment
;
The symmetry employed for this shelxl refinement is uniquely defined
by the following loop, which should always be used as a source of
symmetry information in preference to the above space-group names.
They are only intended as comments.
;
_olex2_refinement_description
;
1. Fixed Uiso
 At 1.2 times of:
  All C(H) groups
 At 1.5 times of:
  All C(H,H,H) groups, All O(H,H) groups
2. Restrained distances
 O5-H5A = O5-H5B
 0.85 with sigma of 0.01
 H5A-H5B
 1.35 with sigma of 0.02
3.a Free rotating group:
 O5(H5A,H5B)
3.b Secondary CH2 refined with riding coordinates:
 C7(H7A,H7B), C12(H12A,H12B)
3.c Aromatic/amide H refined with riding coordinates:
 C3(H3), C4(H4), C5(H5), C14(H14), C15(H15), C16(H16), C17(H17)
3.d Idealised Me refined as rotating group:
 C2(H2A,H2B,H2C), C9(H9A,H9B,H9C), C10(H10A,H10B,H10C), C11(H11A,H11B,H11C)
;
_olex2_submission_special_instructions 'No special instructions were received'

loop_
_space_group_symop_operation_xyz
'x, y, z'
'-x+1/2, y+1/2, -z+1/2'
'-x, -y, -z'
'x-1/2, -y-1/2, z-1/2'

loop_
_atom_site_label
_atom_site_type_symbol
_atom_site_fract_x
_atom_site_fract_y
_atom_site_fract_z
_atom_site_U_iso_or_equiv
_atom_site_adp_type
_atom_site_occupancy
_atom_site_site_symmetry_order
_atom_site_calc_flag
_atom_site_refinement_flags_posn
_atom_site_refinement_flags_adp
_atom_site_refinement_flags_occupancy
_atom_site_disorder_assembly
_atom_site_disorder_group
Ni1 Ni 0.61862(8) 0.86567(5) 0.76638(6) 0.0285(3) Uani 1 1 d . . . . .
O1 O 0.6797(4) 0.9834(2) 0.7003(3) 0.0375(12) Uani 1 1 d . . . . .
O2 O 0.6196(4) 0.8697(3) 0.6026(3) 0.0322(11) Uani 1 1 d . . . . .
O3 O 0.4244(4) 0.9103(3) 0.7344(3) 0.0385(12) Uani 1 1 d . . . . .
O4 O 0.2042(5) 0.9297(3) 0.6808(3) 0.0546(14) Uani 1 1 d . . . . .
N1 N 0.5646(5) 0.7419(3) 0.8027(4) 0.0273(13) Uani 1 1 d . . . . .
N2 N 0.8101(5) 0.8172(3) 0.8060(4) 0.0290(13) Uani 1 1 d . . . . .
N3 N 0.6090(5) 0.8801(3) 0.9254(4) 0.0306(13) Uani 1 1 d . . . . .
C1 C 0.6617(6) 0.9411(4) 0.9951(5) 0.0287(16) Uani 1 1 d . . . . .
C2 C 0.7622(7) 0.9976(4) 0.9635(5) 0.0453(19) Uani 1 1 d . . . . .
H2A H 0.8462 0.9667 0.9667 0.068 Uiso 1 1 calc GR . . . .
H2B H 0.7806 1.0454 1.0128 0.068 Uiso 1 1 calc GR . . . .
H2C H 0.7259 1.0179 0.8903 0.068 Uiso 1 1 calc GR . . . .
C3 C 0.6273(7) 0.9497(4) 1.0914(5) 0.0379(18) Uani 1 1 d . . . . .
H3 H 0.6633 0.9943 1.1385 0.05(2) Uiso 1 1 calc R . . . .
C4 C 0.5392(7) 0.8927(5) 1.1190(5) 0.047(2) Uani 1 1 d . . . . .
H4 H 0.5136 0.8982 1.1851 0.06(2) Uiso 1 1 calc R . . . .
C5 C 0.4890(7) 0.8280(5) 1.0506(5) 0.0429(19) Uani 1 1 d . . . . .
H5 H 0.4318 0.7868 1.0698 0.06(2) Uiso 1 1 calc R . . . .
C6 C 0.5237(6) 0.8244(4) 0.9533(5) 0.0283(16) Uani 1 1 d . . . . .
C7 C 0.4696(6) 0.7564(4) 0.8729(5) 0.0312(16) Uani 1 1 d . . . . .
H7A H 0.4583 0.7040 0.9110 0.035(18) Uiso 1 1 calc R . . . .
H7B H 0.3801 0.7731 0.8286 0.026(16) Uiso 1 1 calc R . . . .
C8 C 0.5051(7) 0.6823(4) 0.7106(5) 0.0340(17) Uani 1 1 d . . . . .
C9 C 0.6134(7) 0.6660(4) 0.6480(5) 0.0408(19) Uani 1 1 d . . . . .
H9A H 0.5727 0.6367 0.5811 0.040(17) Uiso 1 1 calc GR . . . .
H9B H 0.6855 0.6315 0.6914 0.045(19) Uiso 1 1 calc GR . . . .
H9C H 0.6511 0.7195 0.6315 0.029(18) Uiso 1 1 calc GR . . . .
C10 C 0.4568(7) 0.6003(4) 0.7492(5) 0.048(2) Uani 1 1 d . . . . .
H10A H 0.5330 0.5719 0.7971 0.073 Uiso 1 1 calc GR . . . .
H10B H 0.4197 0.5643 0.6874 0.073 Uiso 1 1 calc GR . . . .
H10C H 0.3867 0.6119 0.7879 0.073 Uiso 1 1 calc GR . . . .
C11 C 0.3862(6) 0.7263(4) 0.6338(5) 0.0392(18) Uani 1 1 d . . . . .
H11A H 0.3165 0.7397 0.6722 0.059 Uiso 1 1 calc GR . . . .
H11B H 0.3483 0.6891 0.5735 0.059 Uiso 1 1 calc GR . . . .
H11C H 0.4181 0.7780 0.6070 0.059 Uiso 1 1 calc GR . . . .
C12 C 0.6923(6) 0.7038(4) 0.8714(5) 0.0296(16) Uani 1 1 d . . . . .
H12A H 0.6935 0.7130 0.9479 0.021(14) Uiso 1 1 calc R . . . .
H12B H 0.6910 0.6426 0.8588 0.042(19) Uiso 1 1 calc R . . . .
C13 C 0.8191(6) 0.7398(4) 0.8491(4) 0.0277(16) Uani 1 1 d . . . . .
C14 C 0.9398(7) 0.6976(4) 0.8764(5) 0.0341(17) Uani 1 1 d . . . . .
H14 H 0.9431 0.6428 0.9056 0.011(14) Uiso 1 1 calc R . . . .
C15 C 1.0558(7) 0.7345(5) 0.8616(5) 0.0393(18) Uani 1 1 d . . . . .
H15 H 1.1399 0.7060 0.8818 0.06(2) Uiso 1 1 calc R . . . .
C16 C 1.0481(7) 0.8136(4) 0.8169(5) 0.0395(18) Uani 1 1 d . . . . .
H16 H 1.1265 0.8404 0.8052 0.026(17) Uiso 1 1 calc R . . . .
C17 C 0.9233(7) 0.8530(4) 0.7894(5) 0.0362(17) Uani 1 1 d . . . . .
H17 H 0.9173 0.9070 0.7578 0.043 Uiso 1 1 calc R . . . .
C18 C 0.6525(6) 0.9456(4) 0.6110(5) 0.0267(15) Uani 1 1 d . . . . .
C19 C 0.6632(6) 0.9904(4) 0.5140(5) 0.0279(16) Uani 1 1 d . . . . .
C20 C 0.6652(5) 1.0251(4) 0.4328(5) 0.0256(16) Uani 1 1 d . . . . .
C21 C 0.3200(8) 0.9340(4) 0.6667(5) 0.0341(17) Uani 1 1 d . . . . .
O5 O 0.5360(7) 0.4060(4) 0.9673(6) 0.104(2) Uani 1 1 d D . . . .
H5A H 0.460(5) 0.416(5) 0.923(6) 0.156 Uiso 1 1 d DR . . . .
H5B H 0.563(8) 0.454(2) 0.992(8) 0.156 Uiso 1 1 d DR . . . .

loop_
_atom_site_aniso_label
_atom_site_aniso_U_11
_atom_site_aniso_U_22
_atom_site_aniso_U_33
_atom_site_aniso_U_23
_atom_site_aniso_U_13
_atom_site_aniso_U_12
Ni1 0.0319(5) 0.0315(5) 0.0202(4) 0.0030(4) 0.0022(3) 0.0009(5)
O1 0.046(3) 0.041(3) 0.022(2) 0.001(2) 0.000(2) 0.000(2)
O2 0.037(3) 0.033(3) 0.025(2) 0.005(2) 0.005(2) -0.005(2)
O3 0.034(3) 0.049(3) 0.029(2) 0.010(2) 0.000(2) 0.012(2)
O4 0.031(3) 0.095(4) 0.039(3) 0.013(3) 0.010(2) -0.010(3)
N1 0.027(3) 0.027(3) 0.025(3) 0.000(2) 0.000(3) 0.002(3)
N2 0.028(4) 0.032(4) 0.026(3) 0.001(3) 0.003(3) -0.001(3)
N3 0.034(3) 0.030(4) 0.026(3) 0.001(3) 0.004(3) 0.001(3)
C1 0.033(4) 0.024(4) 0.027(4) 0.001(3) 0.002(3) 0.006(3)
C2 0.056(5) 0.043(5) 0.036(4) 0.000(4) 0.007(4) -0.003(4)
C3 0.045(5) 0.039(5) 0.026(4) -0.005(4) 0.002(4) 0.012(4)
C4 0.051(5) 0.066(6) 0.024(4) 0.006(4) 0.008(4) 0.017(4)
C5 0.039(5) 0.059(5) 0.031(4) 0.002(4) 0.009(4) 0.000(4)
C6 0.024(4) 0.035(4) 0.025(4) 0.008(3) 0.004(3) 0.006(3)
C7 0.023(4) 0.034(4) 0.035(4) 0.005(3) 0.005(3) -0.001(3)
C8 0.039(5) 0.024(4) 0.033(4) -0.006(3) -0.003(3) -0.011(3)
C9 0.044(5) 0.041(5) 0.031(4) -0.009(3) -0.003(4) 0.002(4)
C10 0.049(5) 0.046(5) 0.038(4) -0.003(3) -0.016(4) -0.020(4)
C11 0.036(4) 0.044(5) 0.028(4) 0.001(3) -0.011(3) -0.004(4)
C12 0.027(4) 0.036(5) 0.022(4) 0.004(3) -0.002(3) -0.002(3)
C13 0.030(4) 0.035(4) 0.014(3) -0.004(3) -0.003(3) 0.000(4)
C14 0.033(5) 0.030(5) 0.036(4) 0.008(3) 0.004(3) 0.009(4)
C15 0.031(5) 0.054(5) 0.031(4) 0.003(4) 0.003(3) 0.008(4)
C16 0.030(5) 0.050(5) 0.039(4) -0.002(4) 0.009(4) -0.009(4)
C17 0.036(5) 0.044(5) 0.026(3) 0.005(3) 0.003(3) 0.001(4)
C18 0.022(4) 0.035(4) 0.021(4) 0.006(3) 0.000(3) 0.004(3)
C19 0.024(4) 0.030(4) 0.027(4) 0.003(3) 0.002(3) 0.001(3)
C20 0.011(4) 0.035(4) 0.027(4) 0.001(3) -0.001(3) 0.001(3)
C21 0.037(5) 0.037(5) 0.029(4) -0.007(3) 0.009(4) -0.007(4)
O5 0.092(5) 0.111(5) 0.089(5) 0.034(4) -0.017(4) -0.019(4)

loop_
_atom_type_symbol
_atom_type_description
_atom_type_scat_dispersion_real
_atom_type_scat_dispersion_imag
_atom_type_scat_source
C C 0.0033 0.0016 'International Tables Vol C Tables 4.2.6.8 and 6.1.1.4'
H H 0.0000 0.0000 'International Tables Vol C Tables 4.2.6.8 and 6.1.1.4'
N N 0.0061 0.0033 'International Tables Vol C Tables 4.2.6.8 and 6.1.1.4'
Ni Ni 0.3393 1.1124 'International Tables Vol C Tables 4.2.6.8 and 6.1.1.4'
O O 0.0106 0.0060 'International Tables Vol C Tables 4.2.6.8 and 6.1.1.4'

loop_
_geom_angle_atom_site_label_1
_geom_angle_atom_site_label_2
_geom_angle_atom_site_label_3
_geom_angle
_geom_angle_site_symmetry_1
_geom_angle_site_symmetry_3
_geom_angle_publ_flag
O2 Ni1 O1 61.48(15) . . ?
O2 Ni1 N1 108.01(18) . . ?
O3 Ni1 O1 88.54(16) . . ?
O3 Ni1 O2 91.32(15) . . ?
O3 Ni1 N1 94.49(18) . . ?
O3 Ni1 N3 83.64(17) . . ?
N1 Ni1 O1 169.19(17) . . ?
N2 Ni1 O1 94.46(19) . . ?
N2 Ni1 O2 91.69(17) . . ?
N2 Ni1 O3 176.51(19) . . ?
N2 Ni1 N1 82.9(2) . . ?
N2 Ni1 N3 93.58(19) . . ?
N3 Ni1 O1 111.45(18) . . ?
N3 Ni1 O2 171.55(18) . . ?
N3 Ni1 N1 79.23(19) . . ?
C18 O1 Ni1 85.5(4) . . ?
C18 O2 Ni1 90.5(3) . . ?
C21 O3 Ni1 149.0(4) . . ?
C7 N1 Ni1 103.2(3) . . ?
C7 N1 C8 111.7(5) . . ?
C7 N1 C12 107.5(4) . . ?
C8 N1 Ni1 118.9(4) . . ?
C12 N1 Ni1 105.6(3) . . ?
C12 N1 C8 109.2(4) . . ?
C13 N2 Ni1 114.6(4) . . ?
C17 N2 Ni1 127.0(4) . . ?
C17 N2 C13 118.4(5) . . ?
C1 N3 Ni1 129.0(4) . . ?
C1 N3 C6 118.7(5) . . ?
C6 N3 Ni1 111.8(4) . . ?
N3 C1 C2 116.6(5) . . ?
N3 C1 C3 121.7(6) . . ?
C3 C1 C2 121.7(6) . . ?
C1 C2 H2A 109.5 . . ?
C1 C2 H2B 109.5 . . ?
C1 C2 H2C 109.5 . . ?
H2A C2 H2B 109.5 . . ?
H2A C2 H2C 109.5 . . ?
H2B C2 H2C 109.5 . . ?
C1 C3 H3 120.4 . . ?
C1 C3 C4 119.1(7) . . ?
C4 C3 H3 120.4 . . ?
C3 C4 H4 120.1 . . ?
C5 C4 C3 119.8(7) . . ?
C5 C4 H4 120.1 . . ?
C4 C5 H5 120.8 . . ?
C4 C5 C6 118.3(7) . . ?
C6 C5 H5 120.8 . . ?
N3 C6 C5 122.3(6) . . ?
N3 C6 C7 116.4(5) . . ?
C5 C6 C7 121.3(6) . . ?
N1 C7 C6 109.9(5) . . ?
N1 C7 H7A 109.7 . . ?
N1 C7 H7B 109.7 . . ?
C6 C7 H7A 109.7 . . ?
C6 C7 H7B 109.7 . . ?
H7A C7 H7B 108.2 . . ?
N1 C8 C9 108.0(5) . . ?
N1 C8 C11 108.6(5) . . ?
C9 C8 C11 107.3(5) . . ?
C10 C8 N1 112.6(5) . . ?
C10 C8 C9 110.7(5) . . ?
C10 C8 C11 109.5(5) . . ?
C8 C9 H9A 109.5 . . ?
C8 C9 H9B 109.5 . . ?
C8 C9 H9C 109.5 . . ?
H9A C9 H9B 109.5 . . ?
H9A C9 H9C 109.5 . . ?
H9B C9 H9C 109.5 . . ?
C8 C10 H10A 109.5 . . ?
C8 C10 H10B 109.5 . . ?
C8 C10 H10C 109.5 . . ?
H10A C10 H10B 109.5 . . ?
H10A C10 H10C 109.5 . . ?
H10B C10 H10C 109.5 . . ?
C8 C11 H11A 109.5 . . ?
C8 C11 H11B 109.5 . . ?
C8 C11 H11C 109.5 . . ?
H11A C11 H11B 109.5 . . ?
H11A C11 H11C 109.5 . . ?
H11B C11 H11C 109.5 . . ?
N1 C12 H12A 108.9 . . ?
N1 C12 H12B 108.9 . . ?
H12A C12 H12B 107.8 . . ?
C13 C12 N1 113.2(5) . . ?
C13 C12 H12A 108.9 . . ?
C13 C12 H12B 108.9 . . ?
N2 C13 C12 116.8(6) . . ?
N2 C13 C14 121.6(6) . . ?
C14 C13 C12 121.5(6) . . ?
C13 C14 H14 119.9 . . ?
C13 C14 C15 120.2(6) . . ?
C15 C14 H14 119.9 . . ?
C14 C15 H15 120.6 . . ?
C14 C15 C16 118.9(7) . . ?
C16 C15 H15 120.6 . . ?
C15 C16 H16 120.7 . . ?
C15 C16 C17 118.5(7) . . ?
C17 C16 H16 120.7 . . ?
N2 C17 C16 122.4(6) . . ?
N2 C17 H17 118.8 . . ?
C16 C17 H17 118.8 . . ?
O1 C18 C19 119.6(6) . . ?
O2 C18 O1 122.2(6) . . ?
O2 C18 C19 118.2(6) . . ?
C20 C19 C18 176.5(7) . . ?
C19 C20 C21 175.1(7) . 3_676 ?
O3 C21 C20 119.2(6) . 3_676 ?
O4 C21 O3 124.0(6) . . ?
O4 C21 C20 116.6(6) . 3_676 ?
H5A O5 H5B 104(3) . . ?

loop_
_geom_bond_atom_site_label_1
_geom_bond_atom_site_label_2
_geom_bond_distance
_geom_bond_site_symmetry_2
_geom_bond_publ_flag
Ni1 O1 2.212(4) . ?
Ni1 O2 2.106(4) . ?
Ni1 O3 2.052(4) . ?
Ni1 N1 2.132(5) . ?
Ni1 N2 2.048(5) . ?
Ni1 N3 2.080(5) . ?
O1 C18 1.267(6) . ?
O2 C18 1.256(7) . ?
O3 C21 1.262(7) . ?
O4 C21 1.239(7) . ?
N1 C7 1.491(7) . ?
N1 C8 1.526(7) . ?
N1 C12 1.516(6) . ?
N2 C13 1.349(7) . ?
N2 C17 1.349(7) . ?
N3 C1 1.346(7) . ?
N3 C6 1.351(7) . ?
C1 C2 1.492(8) . ?
C1 C3 1.370(8) . ?
C2 H2A 0.9800 . ?
C2 H2B 0.9800 . ?
C2 H2C 0.9800 . ?
C3 H3 0.9500 . ?
C3 C4 1.383(9) . ?
C4 H4 0.9500 . ?
C4 C5 1.374(9) . ?
C5 H5 0.9500 . ?
C5 C6 1.378(8) . ?
C6 C7 1.510(8) . ?
C7 H7A 0.9900 . ?
C7 H7B 0.9900 . ?
C8 C9 1.535(8) . ?
C8 C10 1.523(8) . ?
C8 C11 1.538(7) . ?
C9 H9A 0.9800 . ?
C9 H9B 0.9800 . ?
C9 H9C 0.9800 . ?
C10 H10A 0.9800 . ?
C10 H10B 0.9800 . ?
C10 H10C 0.9800 . ?
C11 H11A 0.9800 . ?
C11 H11B 0.9800 . ?
C11 H11C 0.9800 . ?
C12 H12A 0.9900 . ?
C12 H12B 0.9900 . ?
C12 C13 1.503(8) . ?
C13 C14 1.373(8) . ?
C14 H14 0.9500 . ?
C14 C15 1.374(8) . ?
C15 H15 0.9500 . ?
C15 C16 1.382(8) . ?
C16 H16 0.9500 . ?
C16 C17 1.387(8) . ?
C17 H17 0.9500 . ?
C18 C19 1.463(8) . ?
C19 C20 1.186(7) . ?
C20 C21 1.474(8) 3_676 ?
C21 C20 1.474(8) 3_676 ?
O5 H5A 0.856(10) . ?
O5 H5B 0.854(10) . ?

loop_
_geom_hbond_atom_site_label_D
_geom_hbond_atom_site_label_H
_geom_hbond_atom_site_label_A
_geom_hbond_distance_DH
_geom_hbond_distance_HA
_geom_hbond_distance_DA
_geom_hbond_angle_DHA
_geom_hbond_site_symmetry_A
C2 H2C O1 0.98 2.44 3.292(7) 145.7 .
C9 H9C O2 0.98 2.44 3.307(8) 147.8 .
C11 H11C O2 0.98 2.53 3.393(7) 146.4 .

loop_
_geom_torsion_atom_site_label_1
_geom_torsion_atom_site_label_2
_geom_torsion_atom_site_label_3
_geom_torsion_atom_site_label_4
_geom_torsion
_geom_torsion_site_symmetry_1
_geom_torsion_site_symmetry_2
_geom_torsion_site_symmetry_3
_geom_torsion_site_symmetry_4
_geom_torsion_publ_flag
Ni1 O1 C18 O2 -5.1(6) . . . . ?
Ni1 O1 C18 C19 176.8(5) . . . . ?
Ni1 O2 C18 O1 5.3(6) . . . . ?
Ni1 O2 C18 C19 -176.5(5) . . . . ?
Ni1 O3 C21 O4 153.0(6) . . . . ?
Ni1 O3 C21 C20 -31.3(11) . . . 3_676 ?
Ni1 N1 C7 C6 -43.3(5) . . . . ?
Ni1 N1 C8 C9 64.2(5) . . . . ?
Ni1 N1 C8 C10 -173.3(4) . . . . ?
Ni1 N1 C8 C11 -51.8(6) . . . . ?
Ni1 N1 C12 C13 -28.2(5) . . . . ?
Ni1 N2 C13 C12 -5.6(6) . . . . ?
Ni1 N2 C13 C14 177.7(4) . . . . ?
Ni1 N2 C17 C16 -178.2(4) . . . . ?
Ni1 N3 C1 C2 -12.9(8) . . . . ?
Ni1 N3 C1 C3 168.6(4) . . . . ?
Ni1 N3 C6 C5 -172.4(5) . . . . ?
Ni1 N3 C6 C7 8.6(6) . . . . ?
N1 C12 C13 N2 24.0(7) . . . . ?
N1 C12 C13 C14 -159.3(5) . . . . ?
N2 C13 C14 C15 1.0(9) . . . . ?
N3 C1 C3 C4 2.1(9) . . . . ?
N3 C6 C7 N1 25.0(7) . . . . ?
C1 N3 C6 C5 0.1(9) . . . . ?
C1 N3 C6 C7 -178.9(5) . . . . ?
C1 C3 C4 C5 0.7(9) . . . . ?
C2 C1 C3 C4 -176.4(6) . . . . ?
C3 C4 C5 C6 -2.9(10) . . . . ?
C4 C5 C6 N3 2.6(9) . . . . ?
C4 C5 C6 C7 -178.5(6) . . . . ?
C5 C6 C7 N1 -154.0(6) . . . . ?
C6 N3 C1 C2 176.1(5) . . . . ?
C6 N3 C1 C3 -2.4(8) . . . . ?
C7 N1 C8 C9 -175.8(5) . . . . ?
C7 N1 C8 C10 -53.3(7) . . . . ?
C7 N1 C8 C11 68.2(6) . . . . ?
C7 N1 C12 C13 -137.9(5) . . . . ?
C8 N1 C7 C6 -172.2(5) . . . . ?
C8 N1 C12 C13 100.8(6) . . . . ?
C12 N1 C7 C6 68.0(6) . . . . ?
C12 N1 C8 C9 -57.0(6) . . . . ?
C12 N1 C8 C10 65.5(6) . . . . ?
C12 N1 C8 C11 -173.0(5) . . . . ?
C12 C13 C14 C15 -175.6(5) . . . . ?
C13 N2 C17 C16 -1.3(8) . . . . ?
C13 C14 C15 C16 -1.4(9) . . . . ?
C14 C15 C16 C17 0.5(9) . . . . ?
C15 C16 C17 N2 0.8(9) . . . . ?
C17 N2 C13 C12 177.1(5) . . . . ?
C17 N2 C13 C14 0.3(8) . . . . ?
